data_7703706
loop_
_publ_author_name
'B\"oserle, Ji\<r\'i'
'Jambor, Roman'
'R\%u\<Zi\<cka, Ale\<s'
'Erben, Milan'
'Dost\'al, Libor'

_publ_section_title
;
 Reactivity of boraguanidinato germylenes toward carbonyl compounds and
 isocyanides: C-O, C-F and C-N bond activation.
;
_journal_issue 15
_journal_name_full 'Dalton transactions (Cambridge, England : 2003)'
_journal_page_first 4869
_journal_page_last 4877
_journal_paper_doi 10.1039/c9dt04839a
_journal_volume 49
_journal_year 2020
_chemical_formula_moiety 'C27 H41 B Ge N4'
_chemical_formula_sum 'C27 H41 B Ge N4'
_chemical_formula_weight 505.04
_space_group_crystal_system monoclinic
_space_group_IT_number 14
_space_group_name_Hall '-P 2ybc'
_space_group_name_H-M_alt 'P 1 21/c 1'
_atom_sites_solution_hydrogens difmap
_audit_creation_method SHELXL-2013
_audit_update_record
;
2019-12-10 deposited with the CCDC.	2020-03-06 downloaded from the CCDC.
;
_cell_angle_alpha 90
_cell_angle_beta 100.283(7)
_cell_angle_gamma 90
_cell_formula_units_Z 4
_cell_length_a 13.3959(8)
_cell_length_b 10.9681(6)
_cell_length_c 19.050(2)
_cell_measurement_reflns_used 24311
_cell_measurement_temperature 150(2)
_cell_measurement_theta_max 27
_cell_measurement_theta_min 1
_cell_volume 2754.0(4)
_computing_cell_refinement 'COLLECT and DENZO'
_computing_data_collection 'COLLECT (Hooft, 1998) and DENZO (Otwinowski & Minor, 1997)'
_computing_data_reduction 'COLLECT and DENZO'
_computing_molecular_graphics 'PLATON (Spek, 2003)'
_computing_publication_material 'SHELXL-97 (Sheldrick, 2008)'
_computing_structure_refinement 'SHELXL-97 (Sheldrick, 1997)'
_computing_structure_solution 'SIR92 (Altomare et al., 1994)'
_diffrn_ambient_temperature 150(1)
_diffrn_detector_area_resol_mean 9.091
_diffrn_measured_fraction_theta_full 0.971
_diffrn_measured_fraction_theta_max 0.933
_diffrn_measurement_device_type 'Bruker Nonius KappaCCD area detector'
_diffrn_measurement_method '\f and \w scans to fill the Ewald sphere'
_diffrn_radiation_monochromator graphite
_diffrn_radiation_source 'fine-focus sealed tube'
_diffrn_radiation_type MoK\a
_diffrn_radiation_wavelength 0.71073
_diffrn_reflns_av_R_equivalents 0.0458
_diffrn_reflns_av_unetI/netI 0.0289
_diffrn_reflns_Laue_measured_fraction_full 0.971
_diffrn_reflns_Laue_measured_fraction_max 0.933
_diffrn_reflns_limit_h_max 16
_diffrn_reflns_limit_h_min -17
_diffrn_reflns_limit_k_max 14
_diffrn_reflns_limit_k_min -13
_diffrn_reflns_limit_l_max 24
_diffrn_reflns_limit_l_min -22
_diffrn_reflns_number 24311
_diffrn_reflns_point_group_measured_fraction_full 0.971
_diffrn_reflns_point_group_measured_fraction_max 0.933
_diffrn_reflns_theta_full 25.242
_diffrn_reflns_theta_max 27.499
_diffrn_reflns_theta_min 3.060
_diffrn_standards_number 0
_exptl_absorpt_coefficient_mu 1.133
_exptl_absorpt_correction_T_max 0.763
_exptl_absorpt_correction_T_min 0.635
_exptl_absorpt_correction_type integration
_exptl_absorpt_process_details
;
Gaussian integration (Coppens, 1970)
;
_exptl_crystal_colour colourless
_exptl_crystal_density_diffrn 1.218
_exptl_crystal_description block
_exptl_crystal_F_000 1072
_exptl_crystal_size_max 0.590
_exptl_crystal_size_mid 0.510
_exptl_crystal_size_min 0.386
_refine_diff_density_max 0.406
_refine_diff_density_min -0.443
_refine_diff_density_rms 0.067
_refine_ls_extinction_method none
_refine_ls_goodness_of_fit_ref 1.111
_refine_ls_hydrogen_treatment constr
_refine_ls_matrix_type full
_refine_ls_number_parameters 298
_refine_ls_number_reflns 5924
_refine_ls_number_restraints 6
_refine_ls_restrained_S_all 1.111
_refine_ls_R_factor_all 0.0456
_refine_ls_R_factor_gt 0.0331
_refine_ls_shift/su_max 0.001
_refine_ls_shift/su_mean 0.000
_refine_ls_structure_factor_coef Fsqd
_refine_ls_weighting_details 'w=1/[\s^2^(Fo^2^)+(0.0231P)^2^+3.0985P] where P=(Fo^2^+2Fc^2^)/3'
_refine_ls_weighting_scheme calc
_refine_ls_wR_factor_gt 0.0735
_refine_ls_wR_factor_ref 0.0831
_reflns_Friedel_coverage 0.000
_reflns_number_gt 5027
_reflns_number_total 5924
_reflns_threshold_expression 'I > 2\s(I)'
_cod_data_source_file c9dt04839a2.cif
_cod_data_source_block ld140127Ge1
_cod_depositor_comments 'Adding full bibliography for 7703706--7703711.cif.'
_cod_original_sg_symbol_H-M 'P 21/c'
_cod_database_code 7703706
_shelx_space_group_comment
;
The symmetry employed for this shelxl refinement is uniquely defined
by the following loop, which should always be used as a source of
symmetry information in preference to the above space-group names.
They are only intended as comments.
;
_shelxl_version_number 2013-4

loop_
_space_group_symop_operation_xyz
'x, y, z'
'-x, y+1/2, -z+1/2'
'-x, -y, -z'
'x, -y-1/2, z-1/2'

loop_
_atom_site_label
_atom_site_type_symbol
_atom_site_fract_x
_atom_site_fract_y
_atom_site_fract_z
_atom_site_U_iso_or_equiv
_atom_site_adp_type
_atom_site_occupancy
_atom_site_site_symmetry_order
_atom_site_calc_flag
_atom_site_refinement_flags_posn
_atom_site_refinement_flags_adp
_atom_site_refinement_flags_occupancy
_atom_site_disorder_assembly
_atom_site_disorder_group
Ge1 Ge 0.63767(2) 0.25999(2) 0.16708(2) 0.01671(7) Uani 1 1 d . . . . .
N3 N 0.71897(12) 0.22027(15) 0.10182(8) 0.0177(3) Uani 1 1 d . . . . .
N2 N 0.73657(13) 0.37839(15) 0.18198(9) 0.0180(3) Uani 1 1 d . . . . .
C24 C 0.60490(16) 0.14732(18) 0.23945(11) 0.0211(4) Uani 1 1 d . . . . .
N1 N 0.86809(13) 0.37250(16) 0.09821(9) 0.0202(4) Uani 1 1 d . . . . .
C15 C 0.73711(16) 0.10395(18) 0.07395(10) 0.0198(4) Uani 1 1 d . . . . .
C26 C 0.56965(18) 0.2235(2) 0.29793(12) 0.0301(5) Uani 1 1 d . . . . .
H26A H 0.5115 0.2710 0.2775 0.036 Uiso 1 1 d R U . . .
H26B H 0.6234 0.2769 0.3192 0.036 Uiso 1 1 d R U . . .
H26C H 0.5520 0.1703 0.3338 0.036 Uiso 1 1 d R U . . .
C25 C 0.69893(18) 0.0735(2) 0.27020(12) 0.0285(5) Uani 1 1 d . . . . .
H25A H 0.6843 0.0219 0.3078 0.034 Uiso 1 1 d R U . . .
H25B H 0.7533 0.1280 0.2889 0.034 Uiso 1 1 d R U . . .
H25C H 0.7185 0.0242 0.2333 0.034 Uiso 1 1 d R U . . .
C12 C 0.78186(16) 0.5134(2) 0.28398(11) 0.0228(4) Uani 1 1 d . . . . .
C7 C 0.73698(15) 0.49700(18) 0.21224(11) 0.0195(4) Uani 1 1 d . . . . .
C16 C 0.82089(17) 0.0332(2) 0.10472(12) 0.0267(5) Uani 1 1 d . . . . .
C20 C 0.66819(17) 0.0597(2) 0.01517(12) 0.0264(5) Uani 1 1 d . . . . .
C23 C 0.50558(17) 0.3295(2) 0.12365(12) 0.0266(5) Uani 1 1 d . . . . .
C22 C 0.57692(18) 0.1339(2) -0.01697(13) 0.0345(5) Uani 1 1 d . . . . .
H22A H 0.5289 0.1341 0.0149 0.041 Uiso 1 1 d R U . . .
H22B H 0.5461 0.0988 -0.0618 0.041 Uiso 1 1 d R U . . .
H22C H 0.5974 0.2160 -0.0245 0.041 Uiso 1 1 d R U . . .
C14 C 0.83189(19) 0.4094(2) 0.32848(12) 0.0317(5) Uani 1 1 d . . . . .
H14A H 0.8645 0.4396 0.3741 0.038 Uiso 1 1 d R U . . .
H14B H 0.8815 0.3719 0.3047 0.038 Uiso 1 1 d R U . . .
H14C H 0.7815 0.3503 0.3350 0.038 Uiso 1 1 d R U . . .
N4 N 0.42635(16) 0.3659(2) 0.10230(13) 0.0438(6) Uani 1 1 d . . . . .
C17 C 0.8343(2) -0.0807(2) 0.07568(14) 0.0374(6) Uani 1 1 d . . . . .
H17 H 0.8895 -0.1284 0.0958 0.045 Uiso 1 1 d R U . . .
C8 C 0.69377(16) 0.5965(2) 0.17126(12) 0.0249(5) Uani 1 1 d . . . . .
C1 C 0.93915(16) 0.4556(2) 0.14364(12) 0.0252(5) Uani 1 1 d . . . . .
H1 H 0.9201 0.4550 0.1910 0.030 Uiso 1 1 d R U . . .
C11 C 0.78110(19) 0.6287(2) 0.31409(13) 0.0329(5) Uani 1 1 d . . . . .
H11 H 0.8099 0.6397 0.3618 0.039 Uiso 1 1 d R U . . .
C21 C 0.89818(19) 0.0773(2) 0.16671(13) 0.0348(6) Uani 1 1 d . . . . .
H21A H 0.9313 0.0087 0.1922 0.042 Uiso 1 1 d R U . . .
H21B H 0.8648 0.1246 0.1981 0.042 Uiso 1 1 d R U . . .
H21C H 0.9476 0.1270 0.1495 0.042 Uiso 1 1 d R U . . .
C3 C 0.9318(2) 0.5874(2) 0.11819(15) 0.0370(6) Uani 1 1 d . . . . .
H3A H 0.9488 0.5917 0.0714 0.044 Uiso 1 1 d R U . . .
H3B H 0.9781 0.6370 0.1504 0.044 Uiso 1 1 d R U . . .
H3C H 0.8638 0.6166 0.1165 0.044 Uiso 1 1 d R U . . .
C27 C 0.51939(19) 0.0630(2) 0.20467(13) 0.0335(5) Uani 1 1 d . . . . .
H27A H 0.5421 0.0156 0.1682 0.040 Uiso 1 1 d R U . . .
H27B H 0.4616 0.1109 0.1839 0.040 Uiso 1 1 d R U . . .
H27C H 0.5008 0.0096 0.2401 0.040 Uiso 1 1 d R U . . .
C9 C 0.69692(18) 0.7109(2) 0.20356(15) 0.0338(5) Uani 1 1 d . . . . .
H9 H 0.6709 0.7781 0.1766 0.041 Uiso 1 1 d R U . . .
B1 B 0.78356(17) 0.3269(2) 0.12423(11) 0.0181(4) Uani 1 1 d . U . . .
C13 C 0.64598(19) 0.5837(2) 0.09381(13) 0.0341(5) Uani 1 1 d . . . . .
H13A H 0.5826 0.5412 0.0900 0.041 Uiso 1 1 d R U . . .
H13B H 0.6907 0.5387 0.0693 0.041 Uiso 1 1 d R U . . .
H13C H 0.6343 0.6631 0.0727 0.041 Uiso 1 1 d R U . . .
C4 C 0.88945(17) 0.3540(2) 0.02508(11) 0.0266(5) Uani 1 1 d . . . . .
H4 H 0.9366 0.4188 0.0172 0.032 Uiso 1 1 d R U . . .
C5 C 0.9416(2) 0.2335(2) 0.01390(13) 0.0355(6) Uani 1 1 d . . . . .
H5A H 1.0003 0.2231 0.0505 0.043 Uiso 1 1 d R U . . .
H5B H 0.9619 0.2341 -0.0320 0.043 Uiso 1 1 d R U . . .
H5C H 0.8951 0.1675 0.0160 0.043 Uiso 1 1 d R U . . .
C6 C 0.7949(2) 0.3707(3) -0.03120(13) 0.0418(6) Uani 1 1 d . . . . .
H6A H 0.7466 0.3083 -0.0258 0.050 Uiso 1 1 d R U . . .
H6B H 0.8126 0.3649 -0.0778 0.050 Uiso 1 1 d R U . . .
H6C H 0.7658 0.4493 -0.0257 0.050 Uiso 1 1 d R U . . .
C18 C 0.7674(2) -0.1241(2) 0.01733(16) 0.0432(7) Uani 1 1 d . . . . .
H18 H 0.7777 -0.2005 -0.0014 0.052 Uiso 1 1 d R U . . .
C19 C 0.6861(2) -0.0547(2) -0.01240(14) 0.0380(6) Uani 1 1 d . . . . .
H19 H 0.6416 -0.0840 -0.0519 0.046 Uiso 1 1 d R U . . .
C10 C 0.73843(19) 0.7267(2) 0.27438(15) 0.0372(6) Uani 1 1 d . . . . .
H10 H 0.7375 0.8030 0.2955 0.045 Uiso 1 1 d R U . . .
C2 C 1.04812(17) 0.4097(3) 0.15307(14) 0.0386(6) Uani 1 1 d . . . . .
H2A H 1.0520 0.3292 0.1731 0.046 Uiso 1 1 d R U . . .
H2B H 1.0917 0.4634 0.1845 0.046 Uiso 1 1 d R U . . .
H2C H 1.0693 0.4075 0.1075 0.046 Uiso 1 1 d R U . . .

loop_
_atom_site_aniso_label
_atom_site_aniso_U_11
_atom_site_aniso_U_22
_atom_site_aniso_U_33
_atom_site_aniso_U_23
_atom_site_aniso_U_13
_atom_site_aniso_U_12
Ge1 0.01685(11) 0.01675(11) 0.01711(10) 0.00037(8) 0.00462(7) -0.00059(9)
N3 0.0180(8) 0.0184(8) 0.0172(8) -0.0021(6) 0.0045(6) -0.0019(7)
N2 0.0204(8) 0.0167(8) 0.0181(8) -0.0005(6) 0.0065(6) -0.0023(7)
C24 0.0252(10) 0.0185(9) 0.0208(10) 0.0020(8) 0.0069(8) -0.0038(8)
N1 0.0206(8) 0.0244(9) 0.0165(8) -0.0038(7) 0.0057(7) -0.0030(7)
C15 0.0244(10) 0.0189(9) 0.0188(10) -0.0008(7) 0.0111(8) -0.0038(9)
C26 0.0335(12) 0.0318(12) 0.0288(11) -0.0035(9) 0.0154(9) -0.0025(10)
C25 0.0346(12) 0.0263(11) 0.0252(11) 0.0062(9) 0.0071(9) 0.0021(10)
C12 0.0229(10) 0.0238(10) 0.0230(10) -0.0040(8) 0.0083(8) -0.0066(9)
C7 0.0198(10) 0.0176(9) 0.0234(10) -0.0020(8) 0.0105(8) -0.0029(8)
C16 0.0305(11) 0.0258(11) 0.0270(11) 0.0041(9) 0.0139(9) 0.0029(10)
C20 0.0301(11) 0.0271(11) 0.0246(11) -0.0057(9) 0.0118(9) -0.0110(10)
C23 0.0246(11) 0.0281(11) 0.0274(11) 0.0018(9) 0.0060(9) -0.0004(10)
C22 0.0294(12) 0.0449(14) 0.0270(12) -0.0065(10) -0.0007(9) -0.0104(11)
C14 0.0380(13) 0.0326(12) 0.0222(11) 0.0012(9) -0.0011(9) -0.0064(11)
N4 0.0298(11) 0.0547(15) 0.0458(13) 0.0100(11) 0.0040(10) 0.0089(11)
C17 0.0482(15) 0.0244(12) 0.0464(15) 0.0052(10) 0.0266(13) 0.0066(12)
C8 0.0211(10) 0.0223(10) 0.0331(12) 0.0029(9) 0.0095(9) 0.0006(9)
C1 0.0216(10) 0.0291(11) 0.0263(11) -0.0079(9) 0.0079(8) -0.0070(9)
C11 0.0350(13) 0.0329(13) 0.0329(12) -0.0147(10) 0.0119(10) -0.0112(11)
C21 0.0330(12) 0.0425(14) 0.0289(12) 0.0075(10) 0.0055(10) 0.0115(12)
C3 0.0411(14) 0.0292(12) 0.0463(15) -0.0065(11) 0.0227(12) -0.0115(11)
C27 0.0371(13) 0.0284(12) 0.0349(13) -0.0004(10) 0.0061(10) -0.0137(11)
C9 0.0288(12) 0.0201(11) 0.0550(16) 0.0040(10) 0.0139(11) 0.0018(10)
B1 0.0214(11) 0.0182(10) 0.0139(10) 0.0005(8) 0.0008(8) 0.0020(9)
C13 0.0353(13) 0.0326(12) 0.0333(13) 0.0122(10) 0.0027(10) 0.0022(11)
C4 0.0301(11) 0.0329(12) 0.0199(10) -0.0028(9) 0.0127(9) -0.0089(10)
C5 0.0437(14) 0.0357(13) 0.0328(12) -0.0100(10) 0.0225(11) -0.0084(12)
C6 0.0419(14) 0.0642(18) 0.0200(11) 0.0043(11) 0.0072(10) -0.0092(14)
C18 0.0599(18) 0.0212(11) 0.0577(18) -0.0105(11) 0.0360(15) -0.0039(13)
C19 0.0464(15) 0.0350(13) 0.0371(14) -0.0182(11) 0.0199(12) -0.0183(12)
C10 0.0367(13) 0.0217(11) 0.0576(17) -0.0141(11) 0.0199(12) -0.0059(11)
C2 0.0213(11) 0.0495(16) 0.0442(15) -0.0172(12) 0.0038(10) -0.0068(11)

loop_
_atom_type_symbol
_atom_type_description
_atom_type_scat_dispersion_real
_atom_type_scat_dispersion_imag
_atom_type_scat_source
C C 0.0033 0.0016 'International Tables Vol C Tables 4.2.6.8 and 6.1.1.4'
H H 0.0000 0.0000 'International Tables Vol C Tables 4.2.6.8 and 6.1.1.4'
N N 0.0061 0.0033 'International Tables Vol C Tables 4.2.6.8 and 6.1.1.4'
B B 0.0013 0.0007 'International Tables Vol C Tables 4.2.6.8 and 6.1.1.4'
Ge Ge 0.1547 1.8001 'International Tables Vol C Tables 4.2.6.8 and 6.1.1.4'

loop_
_exptl_crystal_face_index_h
_exptl_crystal_face_index_k
_exptl_crystal_face_index_l
_exptl_crystal_face_perp_dist
1 0 1 0.183
-1 0 -1 0.193
-1 1 -1 0.192
0 -1 0 0.200
0 1 1 0.199
1 0 -1 0.184
-1 0 1 0.178

loop_
_geom_angle_atom_site_label_1
_geom_angle_atom_site_label_2
_geom_angle_atom_site_label_3
_geom_angle
_geom_angle_site_symmetry_1
_geom_angle_site_symmetry_3
_geom_angle_publ_flag
N2 Ge1 N3 77.02(7) . . ?
N2 Ge1 C24 125.61(8) . . ?
N3 Ge1 C24 123.97(8) . . ?
N2 Ge1 C23 111.08(8) . . ?
N3 Ge1 C23 113.74(8) . . ?
C24 Ge1 C23 104.05(9) . . ?
N2 Ge1 B1 38.55(7) . . ?
N3 Ge1 B1 38.49(7) . . ?
C24 Ge1 B1 137.86(8) . . ?
C23 Ge1 B1 118.09(8) . . ?
C15 N3 B1 133.76(17) . . ?
C15 N3 Ge1 128.70(13) . . ?
B1 N3 Ge1 90.23(12) . . ?
C7 N2 B1 132.96(17) . . ?
C7 N2 Ge1 131.18(13) . . ?
B1 N2 Ge1 90.35(12) . . ?
C25 C24 C27 110.46(19) . . ?
C25 C24 C26 110.54(18) . . ?
C27 C24 C26 109.91(19) . . ?
C25 C24 Ge1 109.39(14) . . ?
C27 C24 Ge1 108.75(14) . . ?
C26 C24 Ge1 107.73(14) . . ?
B1 N1 C1 119.15(17) . . ?
B1 N1 C4 125.74(17) . . ?
C1 N1 C4 114.88(16) . . ?
C16 C15 C20 120.3(2) . . ?
C16 C15 N3 121.22(19) . . ?
C20 C15 N3 118.46(19) . . ?
C24 C26 H26A 109.5 . . ?
C24 C26 H26B 109.5 . . ?
H26A C26 H26B 109.5 . . ?
C24 C26 H26C 109.5 . . ?
H26A C26 H26C 109.5 . . ?
H26B C26 H26C 109.5 . . ?
C24 C25 H25A 109.6 . . ?
C24 C25 H25B 109.4 . . ?
H25A C25 H25B 109.5 . . ?
C24 C25 H25C 109.5 . . ?
H25A C25 H25C 109.5 . . ?
H25B C25 H25C 109.5 . . ?
C11 C12 C7 119.0(2) . . ?
C11 C12 C14 119.5(2) . . ?
C7 C12 C14 121.45(19) . . ?
C12 C7 C8 120.26(19) . . ?
C12 C7 N2 118.81(18) . . ?
C8 C7 N2 120.92(18) . . ?
C17 C16 C15 118.8(2) . . ?
C17 C16 C21 118.8(2) . . ?
C15 C16 C21 122.4(2) . . ?
C19 C20 C15 118.5(2) . . ?
C19 C20 C22 120.9(2) . . ?
C15 C20 C22 120.6(2) . . ?
N4 C23 Ge1 175.1(2) . . ?
C20 C22 H22A 109.4 . . ?
C20 C22 H22B 109.5 . . ?
H22A C22 H22B 109.5 . . ?
C20 C22 H22C 109.5 . . ?
H22A C22 H22C 109.5 . . ?
H22B C22 H22C 109.5 . . ?
C12 C14 H14A 109.5 . . ?
C12 C14 H14B 109.6 . . ?
H14A C14 H14B 109.5 . . ?
C12 C14 H14C 109.4 . . ?
H14A C14 H14C 109.5 . . ?
H14B C14 H14C 109.5 . . ?
C18 C17 C16 121.2(2) . . ?
C18 C17 H17 119.5 . . ?
C16 C17 H17 119.3 . . ?
C9 C8 C7 118.5(2) . . ?
C9 C8 C13 119.3(2) . . ?
C7 C8 C13 122.2(2) . . ?
N1 C1 C3 113.60(19) . . ?
N1 C1 C2 111.58(18) . . ?
C3 C1 C2 110.9(2) . . ?
N1 C1 H1 106.7 . . ?
C3 C1 H1 106.6 . . ?
C2 C1 H1 106.9 . . ?
C10 C11 C12 121.1(2) . . ?
C10 C11 H11 119.6 . . ?
C12 C11 H11 119.3 . . ?
C16 C21 H21A 109.6 . . ?
C16 C21 H21B 109.3 . . ?
H21A C21 H21B 109.5 . . ?
C16 C21 H21C 109.5 . . ?
H21A C21 H21C 109.5 . . ?
H21B C21 H21C 109.5 . . ?
C1 C3 H3A 109.2 . . ?
C1 C3 H3B 109.7 . . ?
H3A C3 H3B 109.5 . . ?
C1 C3 H3C 109.5 . . ?
H3A C3 H3C 109.5 . . ?
H3B C3 H3C 109.5 . . ?
C24 C27 H27A 109.4 . . ?
C24 C27 H27B 109.6 . . ?
H27A C27 H27B 109.5 . . ?
C24 C27 H27C 109.5 . . ?
H27A C27 H27C 109.5 . . ?
H27B C27 H27C 109.5 . . ?
C10 C9 C8 121.4(2) . . ?
C10 C9 H9 119.3 . . ?
C8 C9 H9 119.3 . . ?
N1 B1 N3 130.45(18) . . ?
N1 B1 N2 127.21(19) . . ?
N3 B1 N2 102.33(17) . . ?
N1 B1 Ge1 177.13(16) . . ?
N3 B1 Ge1 51.28(9) . . ?
N2 B1 Ge1 51.10(10) . . ?
C8 C13 H13A 109.5 . . ?
C8 C13 H13B 109.3 . . ?
H13A C13 H13B 109.5 . . ?
C8 C13 H13C 109.5 . . ?
H13A C13 H13C 109.5 . . ?
H13B C13 H13C 109.5 . . ?
N1 C4 C6 111.72(19) . . ?
N1 C4 C5 114.71(19) . . ?
C6 C4 C5 110.5(2) . . ?
N1 C4 H4 106.4 . . ?
C6 C4 H4 106.5 . . ?
C5 C4 H4 106.4 . . ?
C4 C5 H5A 109.7 . . ?
C4 C5 H5B 109.4 . . ?
H5A C5 H5B 109.5 . . ?
C4 C5 H5C 109.3 . . ?
H5A C5 H5C 109.5 . . ?
H5B C5 H5C 109.5 . . ?
C4 C6 H6A 109.4 . . ?
C4 C6 H6B 109.4 . . ?
H6A C6 H6B 109.5 . . ?
C4 C6 H6C 109.6 . . ?
H6A C6 H6C 109.5 . . ?
H6B C6 H6C 109.5 . . ?
C19 C18 C17 119.7(2) . . ?
C19 C18 H18 120.3 . . ?
C17 C18 H18 120.0 . . ?
C18 C19 C20 121.5(2) . . ?
C18 C19 H19 119.4 . . ?
C20 C19 H19 119.2 . . ?
C9 C10 C11 119.7(2) . . ?
C9 C10 H10 120.2 . . ?
C11 C10 H10 120.0 . . ?
C1 C2 H2A 109.5 . . ?
C1 C2 H2B 109.5 . . ?
H2A C2 H2B 109.5 . . ?
C1 C2 H2C 109.4 . . ?
H2A C2 H2C 109.5 . . ?
H2B C2 H2C 109.5 . . ?

loop_
_geom_bond_atom_site_label_1
_geom_bond_atom_site_label_2
_geom_bond_distance
_geom_bond_site_symmetry_2
_geom_bond_publ_flag
Ge1 N2 1.8406(16) . ?
Ge1 N3 1.8453(16) . ?
Ge1 C24 1.959(2) . ?
Ge1 C23 1.969(2) . ?
Ge1 B1 2.365(2) . ?
N3 C15 1.419(3) . ?
N3 B1 1.472(3) . ?
N2 C7 1.422(3) . ?
N2 B1 1.474(3) . ?
C24 C25 1.524(3) . ?
C24 C27 1.528(3) . ?
C24 C26 1.533(3) . ?
N1 B1 1.407(3) . ?
N1 C1 1.480(3) . ?
N1 C4 1.485(3) . ?
C15 C16 1.404(3) . ?
C15 C20 1.404(3) . ?
C26 H26A 0.9600 . ?
C26 H26B 0.9599 . ?
C26 H26C 0.9599 . ?
C25 H25A 0.9599 . ?
C25 H25B 0.9600 . ?
C25 H25C 0.9600 . ?
C12 C11 1.390(3) . ?
C12 C7 1.403(3) . ?
C12 C14 1.505(3) . ?
C7 C8 1.405(3) . ?
C16 C17 1.391(3) . ?
C16 C21 1.505(3) . ?
C20 C19 1.397(3) . ?
C20 C22 1.504(3) . ?
C23 N4 1.139(3) . ?
C22 H22A 0.9599 . ?
C22 H22B 0.9601 . ?
C22 H22C 0.9600 . ?
C14 H14A 0.9600 . ?
C14 H14B 0.9602 . ?
C14 H14C 0.9599 . ?
C17 C18 1.382(4) . ?
C17 H17 0.9300 . ?
C8 C9 1.395(3) . ?
C8 C13 1.506(3) . ?
C1 C3 1.523(3) . ?
C1 C2 1.524(3) . ?
C1 H1 0.9800 . ?
C11 C10 1.378(4) . ?
C11 H11 0.9299 . ?
C21 H21A 0.9600 . ?
C21 H21B 0.9600 . ?
C21 H21C 0.9599 . ?
C3 H3A 0.9601 . ?
C3 H3B 0.9599 . ?
C3 H3C 0.9600 . ?
C27 H27A 0.9600 . ?
C27 H27B 0.9600 . ?
C27 H27C 0.9601 . ?
C9 C10 1.375(4) . ?
C9 H9 0.9299 . ?
C13 H13A 0.9600 . ?
C13 H13B 0.9600 . ?
C13 H13C 0.9600 . ?
C4 C6 1.517(3) . ?
C4 C5 1.528(3) . ?
C4 H4 0.9799 . ?
C5 H5A 0.9600 . ?
C5 H5B 0.9601 . ?
C5 H5C 0.9600 . ?
C6 H6A 0.9599 . ?
C6 H6B 0.9601 . ?
C6 H6C 0.9600 . ?
C18 C19 1.367(4) . ?
C18 H18 0.9299 . ?
C19 H19 0.9299 . ?
C10 H10 0.9299 . ?
C2 H2A 0.9600 . ?
C2 H2B 0.9599 . ?
C2 H2C 0.9602 . ?
